data_4508598
loop_
_publ_author_name
'Goswami, Arijit'
'Bala, Sukhen'
'Pachfule, Pradip'
'Mondal, Raju'

_publ_section_title
;
 Comprehensive Study on Mutual Interplay of Multiple V-Shaped Ligands on
 the Helical Nature of a Series of Coordination Polymers and Their
 Properties
;
_journal_issue 12
_journal_name_full 'Crystal Growth &amp; Design'
_journal_page_first 5487
_journal_paper_doi 10.1021/cg401469f
_journal_volume 13
_journal_year 2013
_chemical_formula_sum 'C34 H48 N8 Ni O6'
_chemical_formula_weight 723.51
_chemical_name_systematic
; 
 ? 
;
_space_group_IT_number 13
_symmetry_cell_setting monoclinic
_symmetry_space_group_name_Hall '-P 2yac'
_symmetry_space_group_name_H-M 'P 1 2/n 1'
_atom_sites_solution_hydrogens geom
_atom_sites_solution_primary direct
_atom_sites_solution_secondary difmap
_audit_creation_method SHELXL-97
_cell_angle_alpha 90.00
_cell_angle_beta 103.224(4)
_cell_angle_gamma 90.00
_cell_formula_units_Z 2
_cell_length_a 12.2794(14)
_cell_length_b 9.1360(10)
_cell_length_c 16.2151(17)
_cell_measurement_reflns_used 5650
_cell_measurement_temperature 120(2)
_cell_measurement_theta_max 29.12
_cell_measurement_theta_min 2.22
_cell_volume 1770.8(3)
_computing_cell_refinement 'Bruker APEX-2'
_computing_data_collection 'Bruker APEX-2'
_computing_data_reduction 'Bruker SHELXTL'
_computing_molecular_graphics 'Bruker SHELXTL'
_computing_publication_material 'Bruker SHELXTL'
_computing_structure_refinement 'SHELXL-97 (Sheldrick, 1997)'
_computing_structure_solution 'SHELXS-97 (Sheldrick, 1990)'
_diffrn_ambient_temperature 120(2)
_diffrn_detector_area_resol_mean 8
_diffrn_measured_fraction_theta_full 0.964
_diffrn_measured_fraction_theta_max 0.964
_diffrn_measurement_device_type 'Bruker APEX-2 CCD area detector'
_diffrn_measurement_method '/w scans'
_diffrn_radiation_monochromator graphite
_diffrn_radiation_source 'fine-focus sealed tube'
_diffrn_radiation_type MoK\a
_diffrn_radiation_wavelength 0.71073
_diffrn_reflns_av_R_equivalents 0.0460
_diffrn_reflns_av_sigmaI/netI 0.0400
_diffrn_reflns_limit_h_max 16
_diffrn_reflns_limit_h_min -16
_diffrn_reflns_limit_k_max 11
_diffrn_reflns_limit_k_min -11
_diffrn_reflns_limit_l_max 21
_diffrn_reflns_limit_l_min -21
_diffrn_reflns_number 23208
_diffrn_reflns_theta_full 28.49
_diffrn_reflns_theta_max 28.49
_diffrn_reflns_theta_min 1.89
_diffrn_standards_decay_% 0
_exptl_absorpt_coefficient_mu 0.603
_exptl_absorpt_correction_T_max 1.0000
_exptl_absorpt_correction_T_min 0.827778
_exptl_absorpt_correction_type multi-scan
_exptl_absorpt_process_details 'SADABS v.2.03 (Bruker, 2001), R(int)=0.0680 before correction'
_exptl_crystal_colour green
_exptl_crystal_density_diffrn 1.357
_exptl_crystal_density_meas ?
_exptl_crystal_density_method 'not measured'
_exptl_crystal_description Block
_exptl_crystal_F_000 768
_exptl_crystal_size_max 0.24
_exptl_crystal_size_mid 0.22
_exptl_crystal_size_min 0.22
_refine_diff_density_max 1.460
_refine_diff_density_min -0.584
_refine_diff_density_rms 0.084
_refine_ls_extinction_method none
_refine_ls_goodness_of_fit_ref 1.094
_refine_ls_hydrogen_treatment constr
_refine_ls_matrix_type full
_refine_ls_number_parameters 227
_refine_ls_number_reflns 4332
_refine_ls_number_restraints 0
_refine_ls_restrained_S_all 1.094
_refine_ls_R_factor_all 0.0669
_refine_ls_R_factor_gt 0.0522
_refine_ls_shift/su_max 0.001
_refine_ls_shift/su_mean 0.000
_refine_ls_structure_factor_coef Fsqd
_refine_ls_weighting_details 'calc w=1/[\s^2^(Fo^2^)+(0.0831P)^2^+1.1215P] where P=(Fo^2^+2Fc^2^)/3'
_refine_ls_weighting_scheme calc
_refine_ls_wR_factor_gt 0.1437
_refine_ls_wR_factor_ref 0.1517
_reflns_number_gt 3465
_reflns_number_total 4332
_reflns_threshold_expression I>2\s(I)
_cod_data_source_file cg401469f_si_005.cif
_cod_data_source_block 12sbj003_1_0m
_cod_depositor_comments
;
The following automatic conversions were performed:

'_symmetry_cell_setting' value 'Monoclinic' changed to 'monoclinic'
according to /home/saulius/struct/CIF-dictionaries/cif_core.dic
dictionary named 'cif_core.dic' version 2.4.2 from 2011-04-26.

Automatic conversion script
Id: cif_fix_values 1891 2012-01-12 08:04:46Z andrius 

The following automatic conversions were performed:

'_exptl_crystal_density_meas' value 'not measured' was changed to '?'
- the value is perceived as not measured.

Automatic conversion script
Id: cif_fix_values 3008 2015-01-20 13:52:24Z robertas 
;
_cod_original_sg_symbol_H-M P2/n
_cod_database_code 4508598

loop_
_symmetry_equiv_pos_as_xyz
'x, y, z'
'-x+1/2, y, -z+1/2'
'-x, -y, -z'
'x-1/2, -y, z-1/2'

loop_
_atom_site_label
_atom_site_type_symbol
_atom_site_fract_x
_atom_site_fract_y
_atom_site_fract_z
_atom_site_U_iso_or_equiv
_atom_site_adp_type
_atom_site_occupancy
_atom_site_symmetry_multiplicity
_atom_site_calc_flag
_atom_site_refinement_flags
Ni1 Ni -0.2500 1.71451(4) 0.2500 0.01770(15) Uani 1 2 d S
O1 O -0.13980(14) 1.71129(18) 0.16646(11) 0.0225(4) Uani 1 1 d .
N1 N -0.34664(15) 1.8769(2) 0.17419(12) 0.0203(4) Uani 1 1 d .
N3 N -0.33381(16) 1.5495(2) 0.16650(12) 0.0208(4) Uani 1 1 d .
N2 N -0.45750(16) 1.8745(2) 0.17331(13) 0.0231(4) Uani 1 1 d .
H2A H -0.4897 1.8060 0.1952 0.028 Uiso 1 1 calc R
N4 N -0.32205(17) 1.5671(2) 0.08565(12) 0.0230(4) Uani 1 1 d .
H4A H -0.2942 1.6442 0.0680 0.028 Uiso 1 1 calc R
O2 O 0.04050(15) 1.6872(2) 0.23065(13) 0.0368(5) Uani 1 1 d .
C4 C -0.3824(2) 1.4182(3) 0.16683(15) 0.0227(5) Uani 1 1 d .
C6 C -0.35867(19) 1.4507(3) 0.03643(15) 0.0237(5) Uani 1 1 d .
C5 C -0.3995(2) 1.3523(3) 0.08596(15) 0.0237(5) Uani 1 1 d .
C2 C -0.4328(2) 2.0761(3) 0.10618(16) 0.0250(5) Uani 1 1 d .
C1 C -0.33090(19) 1.9991(3) 0.13302(14) 0.0215(5) Uani 1 1 d .
C12 C 0.0380(2) 1.8593(3) 0.02785(18) 0.0324(6) Uani 1 1 d .
C17 C -0.0398(2) 1.6773(3) 0.16720(17) 0.0260(5) Uani 1 1 d .
C3 C -0.5103(2) 1.9918(3) 0.13424(16) 0.0260(5) Uani 1 1 d .
C8 C -0.2182(2) 2.0397(3) 0.11954(17) 0.0294(6) Uani 1 1 d .
H8A H -0.1629 2.0269 0.1715 0.044 Uiso 1 1 calc R
H8B H -0.2189 2.1402 0.1020 0.044 Uiso 1 1 calc R
H8C H -0.2003 1.9782 0.0765 0.044 Uiso 1 1 calc R
C7 C -0.4598(3) 1.2129(3) 0.05379(18) 0.0333(6) Uani 1 1 d .
H7A H -0.5394 1.2310 0.0457 0.050 Uiso 1 1 calc R
H7B H -0.4458 1.1928 -0.0016 0.050 Uiso 1 1 calc R
C10 C -0.4150(3) 1.3612(3) 0.24420(17) 0.0351(6) Uani 1 1 d .
H10A H -0.3672 1.4031 0.2937 0.053 Uiso 1 1 calc R
H10B H -0.4076 1.2566 0.2462 0.053 Uiso 1 1 calc R
H10C H -0.4913 1.3874 0.2423 0.053 Uiso 1 1 calc R
C15 C 0.0767(2) 1.7076(3) 0.0571(2) 0.0350(6) Uani 1 1 d .
H15A H 0.1419 1.7148 0.1038 0.042 Uiso 1 1 calc R
H15B H 0.0988 1.6561 0.0112 0.042 Uiso 1 1 calc R
C16 C -0.0144(2) 1.6189(3) 0.08571(18) 0.0320(6) Uani 1 1 d .
H16A H -0.0824 1.6211 0.0412 0.038 Uiso 1 1 calc R
H16B H 0.0095 1.5178 0.0942 0.038 Uiso 1 1 calc R
C11 C -0.3528(2) 1.4448(3) -0.05485(16) 0.0331(6) Uani 1 1 d .
H11A H -0.3090 1.5255 -0.0671 0.050 Uiso 1 1 calc R
H11B H -0.4270 1.4509 -0.0901 0.050 Uiso 1 1 calc R
H11C H -0.3188 1.3544 -0.0657 0.050 Uiso 1 1 calc R
C13 C -0.0276(2) 1.8813(4) -0.05387(18) 0.0365(7) Uani 1 1 d .
H13A H -0.0468 1.8021 -0.0904 0.055 Uiso 1 1 calc R
C14 C 0.0642(2) 1.9793(3) 0.08070(18) 0.0356(6) Uani 1 1 d .
H14A H 0.1072 1.9663 0.1354 0.053 Uiso 1 1 calc R
C9 C -0.6334(2) 2.0120(4) 0.1254(2) 0.0445(8) Uani 1 1 d .
H9A H -0.6593 1.9449 0.1623 0.067 Uiso 1 1 calc R
H9B H -0.6720 1.9935 0.0679 0.067 Uiso 1 1 calc R
H9C H -0.6480 2.1106 0.1405 0.067 Uiso 1 1 calc R
O1W O -0.7500 2.5548(8) 0.2500 0.1076(19) Uani 1 2 d S
O2W O -0.7500 2.305(3) 0.2500 0.56(2) Uani 1 2 d S
H2W H -0.7760 2.3490 0.1707 0.677 Uiso 0.50 1 d P

loop_
_atom_site_aniso_label
_atom_site_aniso_U_11
_atom_site_aniso_U_22
_atom_site_aniso_U_33
_atom_site_aniso_U_23
_atom_site_aniso_U_13
_atom_site_aniso_U_12
Ni1 0.0203(2) 0.0143(2) 0.0173(2) 0.000 0.00191(16) 0.000
O1 0.0223(8) 0.0211(9) 0.0250(9) 0.0006(7) 0.0068(7) 0.0007(6)
N1 0.0203(9) 0.0174(10) 0.0227(10) -0.0018(8) 0.0037(8) 0.0004(7)
N3 0.0274(10) 0.0160(10) 0.0176(9) 0.0000(7) 0.0022(8) -0.0005(8)
N2 0.0204(9) 0.0223(11) 0.0253(10) -0.0001(8) 0.0025(8) 0.0000(8)
N4 0.0287(10) 0.0215(11) 0.0179(9) 0.0015(8) 0.0035(8) -0.0002(8)
O2 0.0256(9) 0.0500(13) 0.0332(11) -0.0068(9) 0.0033(8) 0.0102(8)
C4 0.0268(11) 0.0157(11) 0.0219(11) -0.0004(9) -0.0023(9) -0.0001(9)
C6 0.0219(11) 0.0243(13) 0.0220(11) -0.0019(10) -0.0012(9) 0.0074(9)
C5 0.0270(12) 0.0167(12) 0.0223(12) -0.0016(9) -0.0050(9) 0.0061(9)
C2 0.0307(12) 0.0155(12) 0.0237(12) -0.0043(9) -0.0044(10) 0.0029(9)
C1 0.0257(11) 0.0180(12) 0.0184(11) -0.0013(9) 0.0004(9) 0.0006(9)
C12 0.0267(12) 0.0386(16) 0.0359(14) -0.0003(12) 0.0159(11) -0.0014(11)
C17 0.0297(12) 0.0204(12) 0.0289(13) -0.0002(10) 0.0085(10) 0.0018(10)
C3 0.0254(11) 0.0244(13) 0.0251(12) -0.0062(10) -0.0009(9) 0.0062(10)
C8 0.0314(13) 0.0230(13) 0.0336(14) 0.0065(11) 0.0070(11) -0.0019(10)
C7 0.0445(16) 0.0165(13) 0.0290(14) -0.0022(10) -0.0123(12) 0.0006(11)
C10 0.0543(17) 0.0241(14) 0.0253(13) 0.0012(11) 0.0059(12) -0.0112(12)
C15 0.0315(14) 0.0403(17) 0.0373(15) -0.0027(12) 0.0159(12) 0.0041(12)
C16 0.0353(14) 0.0305(15) 0.0326(14) -0.0061(11) 0.0125(11) 0.0027(11)
C11 0.0341(14) 0.0401(16) 0.0235(13) -0.0056(11) 0.0034(10) 0.0063(12)
C13 0.0360(14) 0.0424(17) 0.0327(15) -0.0071(13) 0.0110(12) -0.0059(12)
C14 0.0310(13) 0.0451(17) 0.0309(14) -0.0019(13) 0.0076(11) -0.0018(12)
C9 0.0269(14) 0.0505(19) 0.0528(19) 0.0017(16) 0.0024(13) 0.0126(13)
O1W 0.054(3) 0.172(6) 0.099(4) 0.000 0.023(2) 0.000
O2W 0.235(17) 0.44(3) 1.07(8) 0.000 0.27(3) 0.000

loop_
_atom_type_symbol
_atom_type_description
_atom_type_scat_dispersion_real
_atom_type_scat_dispersion_imag
_atom_type_scat_source
C C 0.0033 0.0016 'International Tables Vol C Tables 4.2.6.8 and 6.1.1.4'
H H 0.0000 0.0000 'International Tables Vol C Tables 4.2.6.8 and 6.1.1.4'
N N 0.0061 0.0033 'International Tables Vol C Tables 4.2.6.8 and 6.1.1.4'
O O 0.0106 0.0060 'International Tables Vol C Tables 4.2.6.8 and 6.1.1.4'
Ni Ni 0.3393 1.1124 'International Tables Vol C Tables 4.2.6.8 and 6.1.1.4'

loop_
_geom_angle_atom_site_label_1
_geom_angle_atom_site_label_2
_geom_angle_atom_site_label_3
_geom_angle
_geom_angle_site_symmetry_1
_geom_angle_site_symmetry_3
N1 Ni1 N1 90.66(11) 2_455 .
N1 Ni1 O1 89.63(7) 2_455 2_455
N1 Ni1 O1 91.48(7) . 2_455
N1 Ni1 O1 91.48(7) 2_455 .
N1 Ni1 O1 89.63(7) . .
O1 Ni1 O1 178.41(9) 2_455 .
N1 Ni1 N3 173.98(7) 2_455 .
N1 Ni1 N3 90.10(8) . .
O1 Ni1 N3 96.32(7) 2_455 .
O1 Ni1 N3 82.54(7) . .
N1 Ni1 N3 90.10(8) 2_455 2_455
N1 Ni1 N3 173.98(7) . 2_455
O1 Ni1 N3 82.54(7) 2_455 2_455
O1 Ni1 N3 96.32(7) . 2_455
N3 Ni1 N3 89.77(11) . 2_455
C17 O1 Ni1 139.21(16) . .
C1 N1 N2 105.47(19) . .
C1 N1 Ni1 138.72(16) . .
N2 N1 Ni1 115.07(15) . .
C4 N3 N4 104.78(19) . .
C4 N3 Ni1 141.49(16) . .
N4 N3 Ni1 112.75(14) . .
C3 N2 N1 111.6(2) . .
C3 N2 H2A 124.2 . .
N1 N2 H2A 124.2 . .
C6 N4 N3 112.6(2) . .
C6 N4 H4A 123.7 . .
N3 N4 H4A 123.7 . .
N3 C4 C5 110.4(2) . .
N3 C4 C10 121.3(2) . .
C5 C4 C10 128.2(2) . .
N4 C6 C5 106.7(2) . .
N4 C6 C11 122.0(2) . .
C5 C6 C11 131.3(2) . .
C6 C5 C4 105.5(2) . .
C6 C5 C7 124.6(2) . .
C4 C5 C7 129.7(2) . .
C3 C2 C1 104.4(2) . .
C3 C2 C7 124.8(2) . 1_565
C1 C2 C7 130.7(3) . 1_565
N1 C1 C2 110.5(2) . .
N1 C1 C8 121.6(2) . .
C2 C1 C8 127.9(2) . .
C14 C12 C13 118.3(3) . .
C14 C12 C15 121.5(3) . .
C13 C12 C15 120.2(3) . .
O2 C17 O1 124.7(2) . .
O2 C17 C16 117.3(2) . .
O1 C17 C16 118.0(2) . .
N2 C3 C2 107.9(2) . .
N2 C3 C9 120.9(2) . .
C2 C3 C9 131.1(3) . .
C1 C8 H8A 109.5 . .
C1 C8 H8B 109.5 . .
H8A C8 H8B 109.5 . .
C1 C8 H8C 109.5 . .
H8A C8 H8C 109.5 . .
H8B C8 H8C 109.5 . .
C2 C7 C5 118.7(2) 1_545 .
C2 C7 H7A 107.6 1_545 .
C5 C7 H7A 107.6 . .
C2 C7 H7B 107.6 1_545 .
C5 C7 H7B 107.6 . .
H7A C7 H7B 107.1 . .
C4 C10 H10A 109.5 . .
C4 C10 H10B 109.5 . .
H10A C10 H10B 109.5 . .
C4 C10 H10C 109.5 . .
H10A C10 H10C 109.5 . .
H10B C10 H10C 109.5 . .
C12 C15 C16 112.4(2) . .
C12 C15 H15A 109.1 . .
C16 C15 H15A 109.1 . .
C12 C15 H15B 109.1 . .
C16 C15 H15B 109.1 . .
H15A C15 H15B 107.9 . .
C17 C16 C15 112.6(2) . .
C17 C16 H16A 109.1 . .
C15 C16 H16A 109.1 . .
C17 C16 H16B 109.1 . .
C15 C16 H16B 109.1 . .
H16A C16 H16B 107.8 . .
C6 C11 H11A 109.5 . .
C6 C11 H11B 109.5 . .
H11A C11 H11B 109.5 . .
C6 C11 H11C 109.5 . .
H11A C11 H11C 109.5 . .
H11B C11 H11C 109.5 . .
C14 C13 C12 120.3(3) 3_595 .
C14 C13 H13A 119.9 3_595 .
C12 C13 H13A 119.9 . .
C12 C14 C13 121.4(3) . 3_595
C12 C14 H14A 119.3 . .
C13 C14 H14A 119.3 3_595 .
C3 C9 H9A 109.5 . .
C3 C9 H9B 109.5 . .
H9A C9 H9B 109.5 . .
C3 C9 H9C 109.5 . .
H9A C9 H9C 109.5 . .
H9B C9 H9C 109.5 . .

loop_
_geom_bond_atom_site_label_1
_geom_bond_atom_site_label_2
_geom_bond_distance
_geom_bond_site_symmetry_2
Ni1 N1 2.110(2) 2_455
Ni1 N1 2.110(2) .
Ni1 O1 2.1226(16) 2_455
Ni1 O1 2.1226(16) .
Ni1 N3 2.128(2) .
Ni1 N3 2.128(2) 2_455
O1 C17 1.264(3) .
N1 C1 1.338(3) .
N1 N2 1.358(3) .
N3 C4 1.341(3) .
N3 N4 1.361(3) .
N2 C3 1.335(3) .
N2 H2A 0.8600 .
N4 C6 1.344(3) .
N4 H4A 0.8600 .
O2 C17 1.255(3) .
C4 C5 1.414(3) .
C4 C10 1.495(4) .
C6 C5 1.374(4) .
C6 C11 1.499(3) .
C5 C7 1.505(3) .
C2 C3 1.380(4) .
C2 C1 1.414(3) .
C2 C7 1.505(3) 1_565
C1 C8 1.497(3) .
C12 C14 1.384(4) .
C12 C13 1.399(4) .
C12 C15 1.506(4) .
C17 C16 1.522(4) .
C3 C9 1.498(4) .
C8 H8A 0.9600 .
C8 H8B 0.9600 .
C8 H8C 0.9600 .
C7 C2 1.505(3) 1_545
C7 H7A 0.9700 .
C7 H7B 0.9700 .
C10 H10A 0.9600 .
C10 H10B 0.9600 .
C10 H10C 0.9600 .
C15 C16 1.537(4) .
C15 H15A 0.9700 .
C15 H15B 0.9700 .
C16 H16A 0.9700 .
C16 H16B 0.9700 .
C11 H11A 0.9600 .
C11 H11B 0.9600 .
C11 H11C 0.9600 .
C13 C14 1.387(4) 3_595
C13 H13A 0.9300 .
C14 C13 1.387(4) 3_595
C14 H14A 0.9300 .
C9 H9A 0.9600 .
C9 H9B 0.9600 .
C9 H9C 0.9600 .
O2W H2W 1.3147 .
